data_1570395
loop_
_publ_author_name
'Marrett, Joseph M.'
'Titi, Hatem M.'
'Teoh, Yong'
'Fri&#x161;&#x10d;i&#x107;, Tomislav'

_publ_section_title
;
 Supramolecular "baking powder": a hexameric halogen-bonded phosphonium
 salt cage encapsulates and functionalises small-molecule carbonyl
 compounds.
;
_journal_issue 1
_journal_name_full 'Chemical science'
_journal_page_first 298
_journal_page_last 306
_journal_paper_doi 10.1039/d2sc04615f
_journal_volume 15
_journal_year 2023
_chemical_formula_sum 'C23 H24 Br3 O P'
_chemical_formula_weight 587.12
_chemical_name_systematic '(dibromomethyl)triphenylphosphonium bromide 2-butanone solvate'
_space_group_crystal_system trigonal
_space_group_IT_number 148
_space_group_name_Hall '-R 3'
_space_group_name_H-M_alt 'R -3 :H'
_atom_sites_solution_hydrogens geom
_atom_sites_solution_primary iterative
_atom_sites_solution_secondary difmap
_audit_creation_method SHELXL-2017/1
_audit_update_record
;
2021-07-07 deposited with the CCDC.	2023-11-21 downloaded from the CCDC.
;
_cell_angle_alpha 90
_cell_angle_beta 90
_cell_angle_gamma 120
_cell_formula_units_Z 18
_cell_length_a 33.4263(4)
_cell_length_b 33.4263(4)
_cell_length_c 11.2099(2)
_cell_measurement_reflns_used 4287
_cell_measurement_temperature 298(2)
_cell_measurement_theta_max 72.176
_cell_measurement_theta_min 4.229
_cell_volume 10847.0(3)
_computing_cell_refinement 'Bruker APEX3'
_computing_data_collection 'Bruker APEX3'
_computing_data_reduction 'Bruker APEX3'
_computing_publication_material 'enCIFer 2020.2.0'
_computing_structure_refinement 'SHELXL-2017/1 (Sheldrick, 2017)'
_computing_structure_solution 'SHELXT 2014/5 (Sheldrick, 2014)'
_diffrn_ambient_temperature 298(2)
_diffrn_measured_fraction_theta_full 0.968
_diffrn_measured_fraction_theta_max 0.970
_diffrn_measurement_device_type 'Bruker AXS D8'
_diffrn_measurement_method '\f and \w scans'
_diffrn_radiation_type CuK\a
_diffrn_radiation_wavelength 1.54178
_diffrn_reflns_av_R_equivalents 0.0312
_diffrn_reflns_av_unetI/netI 0.0254
_diffrn_reflns_Laue_measured_fraction_full 0.968
_diffrn_reflns_Laue_measured_fraction_max 0.970
_diffrn_reflns_limit_h_max 41
_diffrn_reflns_limit_h_min -31
_diffrn_reflns_limit_k_max 30
_diffrn_reflns_limit_k_min -41
_diffrn_reflns_limit_l_max 13
_diffrn_reflns_limit_l_min -8
_diffrn_reflns_number 20559
_diffrn_reflns_point_group_measured_fraction_full 0.968
_diffrn_reflns_point_group_measured_fraction_max 0.970
_diffrn_reflns_theta_full 67.679
_diffrn_reflns_theta_max 72.176
_diffrn_reflns_theta_min 4.229
_exptl_absorpt_coefficient_mu 6.914
_exptl_absorpt_correction_T_max 0.7536
_exptl_absorpt_correction_T_min 0.4304
_exptl_absorpt_correction_type multi-scan
_exptl_absorpt_process_details 'Bruker AXScale'
_exptl_crystal_colour colorless
_exptl_crystal_density_diffrn 1.618
_exptl_crystal_density_method 'not measured'
_exptl_crystal_description block
_exptl_crystal_F_000 5220
_exptl_crystal_size_max 0.174
_exptl_crystal_size_mid 0.101
_exptl_crystal_size_min 0.047
_refine_diff_density_max 0.405
_refine_diff_density_min -0.519
_refine_diff_density_rms 0.057
_refine_ls_extinction_method none
_refine_ls_goodness_of_fit_ref 1.077
_refine_ls_hydrogen_treatment constr
_refine_ls_matrix_type full
_refine_ls_number_parameters 266
_refine_ls_number_reflns 4617
_refine_ls_number_restraints 222
_refine_ls_restrained_S_all 1.059
_refine_ls_R_factor_all 0.0317
_refine_ls_R_factor_gt 0.0291
_refine_ls_shift/su_max 0.001
_refine_ls_shift/su_mean 0.000
_refine_ls_structure_factor_coef Fsqd
_refine_ls_weighting_details 'w=1/[\s^2^(Fo^2^)+(0.0272P)^2^+24.0948P] where P=(Fo^2^+2Fc^2^)/3'
_refine_ls_weighting_scheme calc
_refine_ls_wR_factor_gt 0.0700
_refine_ls_wR_factor_ref 0.0723
_reflns_Friedel_coverage 0.000
_reflns_number_gt 4287
_reflns_number_total 4617
_reflns_threshold_expression 'I > 2\s(I)'
_cod_data_source_file d2sc04615f2.cif
_cod_data_source_block 1_2-butanone
_cod_depositor_comments 'Adding full bibliography for 1570391--1570408.cif.'
_cod_database_code 1570395
_shelx_shelxl_version_number 2017/1
_shelx_space_group_comment
;
The symmetry employed for this shelxl refinement is uniquely defined
by the following loop, which should always be used as a source of
symmetry information in preference to the above space-group names.
They are only intended as comments.
;
_shelx_estimated_absorpt_t_min 0.379
_shelx_estimated_absorpt_t_max 0.737

loop_
_space_group_symop_operation_xyz
'x, y, z'
'-y, x-y, z'
'-x+y, -x, z'
'x+2/3, y+1/3, z+1/3'
'-y+2/3, x-y+1/3, z+1/3'
'-x+y+2/3, -x+1/3, z+1/3'
'x+1/3, y+2/3, z+2/3'
'-y+1/3, x-y+2/3, z+2/3'
'-x+y+1/3, -x+2/3, z+2/3'
'-x, -y, -z'
'y, -x+y, -z'
'x-y, x, -z'
'-x+2/3, -y+1/3, -z+1/3'
'y+2/3, -x+y+1/3, -z+1/3'
'x-y+2/3, x+1/3, -z+1/3'
'-x+1/3, -y+2/3, -z+2/3'
'y+1/3, -x+y+2/3, -z+2/3'
'x-y+1/3, x+2/3, -z+2/3'

loop_
_atom_site_label
_atom_site_type_symbol
_atom_site_fract_x
_atom_site_fract_y
_atom_site_fract_z
_atom_site_U_iso_or_equiv
_atom_site_adp_type
_atom_site_occupancy
_atom_site_site_symmetry_order
_atom_site_calc_flag
_atom_site_refinement_flags_posn
_atom_site_refinement_flags_adp
_atom_site_refinement_flags_occupancy
_atom_site_disorder_assembly
_atom_site_disorder_group
C11A C 0.36385(15) 0.23446(11) 0.1937(4) 0.0771(11) Uani 1 1 d . . . . .
HN H 0.352789 0.250008 0.147666 0.093 Uiso 1 1 calc R U . . .
C12A C 0.34091(13) 0.21210(12) 0.2950(4) 0.0728(10) Uani 1 1 d . . . . .
HO H 0.314379 0.212644 0.317212 0.087 Uiso 1 1 calc R U . . .
C13A C 0.35661(10) 0.18847(10) 0.3657(3) 0.0539(7) Uani 1 1 d . . . . .
HC H 0.340360 0.172440 0.433264 0.065 Uiso 1 1 calc R U . . .
C14A C 0.48058(9) 0.19848(9) 0.4409(2) 0.0398(5) Uani 1 1 d . . . . .
C15A C 0.51005(10) 0.18093(11) 0.4611(3) 0.0544(6) Uani 1 1 d . . . . .
HD H 0.498742 0.149260 0.457518 0.065 Uiso 1 1 calc R U . . .
C16A C 0.55580(12) 0.21052(15) 0.4861(3) 0.0728(9) Uani 1 1 d . . . . .
HK H 0.575513 0.198862 0.499345 0.087 Uiso 1 1 calc R U . . .
C17A C 0.57252(12) 0.25712(15) 0.4917(4) 0.0789(10) Uani 1 1 d . . . . .
HM H 0.603566 0.276949 0.508710 0.095 Uiso 1 1 calc R U . . .
C18A C 0.54398(13) 0.27478(12) 0.4725(4) 0.0732(9) Uani 1 1 d . . . . .
HL H 0.555731 0.306517 0.476250 0.088 Uiso 1 1 calc R U . . .
C19A C 0.49761(11) 0.24560(10) 0.4474(3) 0.0539(6) Uani 1 1 d . . . . .
HE H 0.478129 0.257586 0.435120 0.065 Uiso 1 1 calc R U . . .
C20A C 0.39052(9) 0.14033(8) 0.5575(2) 0.0374(5) Uani 1 1 d . . . . .
H H 0.357450 0.120117 0.542266 0.045 Uiso 1 1 calc R U . . .
Br23 Br 0.39447(2) 0.27030(2) 0.83005(3) 0.05603(10) Uani 1 1 d . . . . .
Br22 Br 0.41341(2) 0.10556(2) 0.64513(2) 0.04450(9) Uani 1 1 d . . . . .
Br21 Br 0.39894(2) 0.19298(2) 0.65132(2) 0.04479(9) Uani 1 1 d . . . . .
O1B O 0.63252(11) 0.18196(12) 0.6027(3) 0.0998(9) Uani 1 1 d . . . . .
C10A C 0.40261(14) 0.23419(11) 0.1595(3) 0.0703(9) Uani 1 1 d . . . . .
HJ H 0.417538 0.248840 0.089242 0.084 Uiso 1 1 calc R U . . .
C9A C 0.42013(11) 0.21204(10) 0.2293(2) 0.0533(7) Uani 1 1 d . . . . .
HB H 0.447078 0.212345 0.207021 0.064 Uiso 1 1 calc R U . . .
C8A C 0.39687(9) 0.18945(8) 0.3328(2) 0.0400(5) Uani 1 1 d . . . . .
C7A C 0.44388(12) 0.11829(11) 0.2385(2) 0.0549(7) Uani 1 1 d . . . . .
HF H 0.469696 0.147353 0.227656 0.066 Uiso 1 1 calc R U . . .
C6A C 0.43615(14) 0.08210(14) 0.1638(3) 0.0686(9) Uani 1 1 d . . . . .
HG H 0.456618 0.086871 0.101952 0.082 Uiso 1 1 calc R U . . .
C5A C 0.39815(14) 0.03909(13) 0.1812(3) 0.0662(8) Uani 1 1 d . . . . .
HH H 0.393275 0.014823 0.131326 0.079 Uiso 1 1 calc R U . . .
C5B C 0.6809(5) 0.2409(6) 0.8063(12) 0.154(4) Uani 0.538(9) 1 d . U P A 1
H5B1 H 0.706019 0.251353 0.750692 0.232 Uiso 0.538(9) 1 calc R U P A 1
H5B2 H 0.692603 0.254809 0.882746 0.232 Uiso 0.538(9) 1 calc R U P A 1
H5B3 H 0.659121 0.249462 0.778212 0.232 Uiso 0.538(9) 1 calc R U P A 1
C4B C 0.6564(5) 0.1870(5) 0.8182(11) 0.115(3) Uani 0.538(9) 1 d . U P A 1
H4B1 H 0.678573 0.177600 0.840637 0.138 Uiso 0.538(9) 1 calc R U P A 1
H4B2 H 0.632440 0.176089 0.878544 0.138 Uiso 0.538(9) 1 calc R U P A 1
C6B C 0.6842(5) 0.2072(5) 0.7542(11) 0.112(4) Uani 0.462(9) 1 d . U P A 2
H6B1 H 0.708604 0.200223 0.737663 0.134 Uiso 0.462(9) 1 calc R U P A 2
H6B2 H 0.692740 0.236931 0.719383 0.134 Uiso 0.462(9) 1 calc R U P A 2
C7B C 0.6778(7) 0.2081(6) 0.8799(14) 0.154(4) Uani 0.462(9) 1 d . U P A 2
H7B1 H 0.648588 0.205921 0.895300 0.232 Uiso 0.462(9) 1 calc R U P A 2
H7B2 H 0.702167 0.236414 0.912371 0.232 Uiso 0.462(9) 1 calc R U P A 2
H7B3 H 0.678484 0.182419 0.916542 0.232 Uiso 0.462(9) 1 calc R U P A 2
C4A C 0.36745(12) 0.03155(11) 0.2709(3) 0.0587(7) Uani 1 1 d . . . . .
HI H 0.341936 0.002264 0.281527 0.070 Uiso 1 1 calc R U . . .
C3B C 0.6092(2) 0.1185(2) 0.7281(5) 0.132(2) Uani 1 1 d . . . . .
H3B1 H 0.577215 0.109557 0.736252 0.197 Uiso 1 1 calc R U . . .
H3B2 H 0.620202 0.112843 0.801727 0.197 Uiso 1 1 calc R U . . .
H3B3 H 0.612581 0.100826 0.665451 0.197 Uiso 1 1 calc R U . . .
C3A C 0.37416(10) 0.06744(9) 0.3464(2) 0.0457(6) Uani 1 1 d . . . . .
HA H 0.353111 0.062419 0.406859 0.055 Uiso 1 1 calc R U . . .
C2B C 0.63606(18) 0.1677(2) 0.6989(4) 0.0956(13) Uani 1 1 d . . . . .
C2A C 0.41266(9) 0.11081(8) 0.3302(2) 0.0385(5) Uani 1 1 d . . . . .
P1A P 0.42030(2) 0.15974(2) 0.41525(5) 0.03340(13) Uani 1 1 d . . . . .

loop_
_atom_site_aniso_label
_atom_site_aniso_U_11
_atom_site_aniso_U_22
_atom_site_aniso_U_33
_atom_site_aniso_U_23
_atom_site_aniso_U_13
_atom_site_aniso_U_12
C11A 0.094(3) 0.0453(16) 0.092(2) -0.0065(16) -0.055(2) 0.0351(17)
C12A 0.070(2) 0.0633(19) 0.103(3) -0.0197(18) -0.0366(19) 0.0461(17)
C13A 0.0535(15) 0.0539(16) 0.0622(17) -0.0070(13) -0.0139(13) 0.0328(13)
C14A 0.0421(12) 0.0436(12) 0.0336(11) 0.0004(9) -0.0008(9) 0.0214(10)
C15A 0.0511(15) 0.0614(17) 0.0580(16) 0.0001(13) -0.0040(12) 0.0335(14)
C16A 0.0508(17) 0.096(3) 0.080(2) -0.0069(19) -0.0094(15) 0.0425(18)
C17A 0.0450(17) 0.088(2) 0.083(2) -0.015(2) -0.0098(16) 0.0179(17)
C18A 0.0603(19) 0.0541(18) 0.084(2) -0.0117(16) -0.0097(17) 0.0127(15)
C19A 0.0536(15) 0.0459(14) 0.0585(16) -0.0023(12) -0.0049(12) 0.0222(12)
C20A 0.0433(12) 0.0383(12) 0.0319(11) -0.0013(9) 0.0001(9) 0.0215(10)
Br23 0.05046(17) 0.05409(18) 0.04755(17) -0.01122(12) 0.00304(12) 0.01414(13)
Br22 0.05656(17) 0.04366(15) 0.03608(14) 0.00569(10) 0.00060(10) 0.02716(12)
Br21 0.05253(16) 0.04772(15) 0.03856(14) -0.00735(10) -0.00022(10) 0.02838(12)
O1B 0.090(2) 0.099(2) 0.101(2) 0.0161(17) -0.0044(17) 0.0394(17)
C10A 0.092(2) 0.0495(16) 0.0598(18) 0.0090(14) -0.0295(17) 0.0278(17)
C9A 0.0644(17) 0.0460(14) 0.0459(14) 0.0045(11) -0.0109(12) 0.0249(13)
C8A 0.0502(13) 0.0347(11) 0.0387(12) -0.0039(9) -0.0123(10) 0.0240(10)
C7A 0.0676(18) 0.0603(17) 0.0420(14) -0.0008(12) 0.0093(12) 0.0358(15)
C6A 0.093(2) 0.086(2) 0.0463(16) -0.0139(15) 0.0064(15) 0.059(2)
C5A 0.092(2) 0.074(2) 0.0548(17) -0.0266(15) -0.0177(16) 0.0587(19)
C5B 0.160(8) 0.150(7) 0.099(6) -0.022(5) -0.012(6) 0.038(7)
C4B 0.109(7) 0.152(8) 0.093(6) -0.021(6) -0.013(5) 0.071(7)
C6B 0.106(7) 0.134(9) 0.088(6) 0.010(6) -0.003(6) 0.055(6)
C7B 0.160(8) 0.150(7) 0.099(6) -0.022(5) -0.012(6) 0.038(7)
C4A 0.0673(18) 0.0484(15) 0.0647(18) -0.0162(13) -0.0169(14) 0.0323(14)
C3B 0.155(6) 0.153(5) 0.077(3) 0.038(3) 0.006(3) 0.070(4)
C3A 0.0515(14) 0.0462(13) 0.0437(13) -0.0066(10) -0.0047(11) 0.0276(12)
C2B 0.096(3) 0.129(4) 0.084(3) -0.015(3) -0.018(2) 0.073(3)
C2A 0.0523(13) 0.0435(12) 0.0295(11) -0.0024(9) -0.0034(9) 0.0314(11)
P1A 0.0405(3) 0.0346(3) 0.0292(3) 0.0001(2) -0.0017(2) 0.0219(2)

loop_
_atom_type_symbol
_atom_type_description
_atom_type_scat_dispersion_real
_atom_type_scat_dispersion_imag
_atom_type_scat_source
C C 0.0181 0.0091 'International Tables Vol C Tables 4.2.6.8 and 6.1.1.4'
H H 0.0000 0.0000 'International Tables Vol C Tables 4.2.6.8 and 6.1.1.4'
Br Br -0.6763 1.2805 'International Tables Vol C Tables 4.2.6.8 and 6.1.1.4'
O O 0.0492 0.0322 'International Tables Vol C Tables 4.2.6.8 and 6.1.1.4'
P P 0.2955 0.4335 'International Tables Vol C Tables 4.2.6.8 and 6.1.1.4'

loop_
_geom_angle_atom_site_label_1
_geom_angle_atom_site_label_2
_geom_angle_atom_site_label_3
_geom_angle
_geom_angle_site_symmetry_1
_geom_angle_site_symmetry_3
_geom_angle_publ_flag
C10A C11A C12A 120.6(3) . . ?
C10A C11A HN 119.7 . . ?
C12A C11A HN 119.7 . . ?
C11A C12A C13A 121.1(4) . . ?
C11A C12A HO 119.5 . . ?
C13A C12A HO 119.5 . . ?
C8A C13A C12A 118.3(3) . . ?
C8A C13A HC 120.8 . . ?
C12A C13A HC 120.8 . . ?
C19A C14A C15A 119.7(3) . . ?
C19A C14A P1A 120.3(2) . . ?
C15A C14A P1A 119.9(2) . . ?
C16A C15A C14A 119.8(3) . . ?
C16A C15A HD 120.1 . . ?
C14A C15A HD 120.1 . . ?
C17A C16A C15A 120.2(3) . . ?
C17A C16A HK 119.9 . . ?
C15A C16A HK 119.9 . . ?
C18A C17A C16A 120.6(3) . . ?
C18A C17A HM 119.7 . . ?
C16A C17A HM 119.7 . . ?
C17A C18A C19A 120.3(3) . . ?
C17A C18A HL 119.9 . . ?
C19A C18A HL 119.9 . . ?
C14A C19A C18A 119.4(3) . . ?
C14A C19A HE 120.3 . . ?
C18A C19A HE 120.3 . . ?
P1A C20A Br21 110.20(12) . . ?
P1A C20A Br22 110.30(12) . . ?
Br21 C20A Br22 110.16(11) . . ?
P1A C20A H 108.7 . . ?
Br21 C20A H 108.7 . . ?
Br22 C20A H 108.7 . . ?
C11A C10A C9A 120.2(3) . . ?
C11A C10A HJ 119.9 . . ?
C9A C10A HJ 119.9 . . ?
C8A C9A C10A 119.2(3) . . ?
C8A C9A HB 120.4 . . ?
C10A C9A HB 120.4 . . ?
C13A C8A C9A 120.6(2) . . ?
C13A C8A P1A 122.6(2) . . ?
C9A C8A P1A 116.7(2) . . ?
C6A C7A C2A 119.5(3) . . ?
C6A C7A HF 120.2 . . ?
C2A C7A HF 120.2 . . ?
C5A C6A C7A 119.9(3) . . ?
C5A C6A HG 120.1 . . ?
C7A C6A HG 120.1 . . ?
C4A C5A C6A 120.9(3) . . ?
C4A C5A HH 119.6 . . ?
C6A C5A HH 119.6 . . ?
C4B C5B H5B1 109.5 . . ?
C4B C5B H5B2 109.5 . . ?
H5B1 C5B H5B2 109.5 . . ?
C4B C5B H5B3 109.5 . . ?
H5B1 C5B H5B3 109.5 . . ?
H5B2 C5B H5B3 109.5 . . ?
C2B C4B C5B 106.4(10) . . ?
C2B C4B H4B1 110.4 . . ?
C5B C4B H4B1 110.4 . . ?
C2B C4B H4B2 110.4 . . ?
C5B C4B H4B2 110.4 . . ?
H4B1 C4B H4B2 108.6 . . ?
C7B C6B C2B 107.4(12) . . ?
C7B C6B H6B1 110.2 . . ?
C2B C6B H6B1 110.2 . . ?
C7B C6B H6B2 110.2 . . ?
C2B C6B H6B2 110.2 . . ?
H6B1 C6B H6B2 108.5 . . ?
C6B C7B H7B1 109.5 . . ?
C6B C7B H7B2 109.5 . . ?
H7B1 C7B H7B2 109.5 . . ?
C6B C7B H7B3 109.5 . . ?
H7B1 C7B H7B3 109.5 . . ?
H7B2 C7B H7B3 109.5 . . ?
C5A C4A C3A 120.4(3) . . ?
C5A C4A HI 119.8 . . ?
C3A C4A HI 119.8 . . ?
C2B C3B H3B1 109.5 . . ?
C2B C3B H3B2 109.5 . . ?
H3B1 C3B H3B2 109.5 . . ?
C2B C3B H3B3 109.5 . . ?
H3B1 C3B H3B3 109.5 . . ?
H3B2 C3B H3B3 109.5 . . ?
C2A C3A C4A 119.1(3) . . ?
C2A C3A HA 120.4 . . ?
C4A C3A HA 120.4 . . ?
O1B C2B C3B 121.1(5) . . ?
O1B C2B C4B 137.9(7) . . ?
C3B C2B C4B 100.2(7) . . ?
O1B C2B C6B 106.0(7) . . ?
C3B C2B C6B 129.4(6) . . ?
C3A C2A C7A 120.2(2) . . ?
C3A C2A P1A 121.11(19) . . ?
C7A C2A P1A 118.3(2) . . ?
C14A P1A C8A 109.06(12) . . ?
C14A P1A C2A 109.85(12) . . ?
C8A P1A C2A 109.10(11) . . ?
C14A P1A C20A 109.52(11) . . ?
C8A P1A C20A 109.61(12) . . ?
C2A P1A C20A 109.69(11) . . ?

loop_
_geom_bond_atom_site_label_1
_geom_bond_atom_site_label_2
_geom_bond_distance
_geom_bond_site_symmetry_2
_geom_bond_publ_flag
C11A C10A 1.355(6) . ?
C11A C12A 1.365(6) . ?
C11A HN 0.9300 . ?
C12A C13A 1.393(4) . ?
C12A HO 0.9300 . ?
C13A C8A 1.380(4) . ?
C13A HC 0.9300 . ?
C14A C19A 1.383(4) . ?
C14A C15A 1.394(4) . ?
C14A P1A 1.792(3) . ?
C15A C16A 1.372(5) . ?
C15A HD 0.9300 . ?
C16A C17A 1.368(6) . ?
C16A HK 0.9300 . ?
C17A C18A 1.367(6) . ?
C17A HM 0.9300 . ?
C18A C19A 1.386(5) . ?
C18A HL 0.9300 . ?
C19A HE 0.9300 . ?
C20A P1A 1.819(2) . ?
C20A Br21 1.946(2) . ?
C20A Br22 1.947(2) . ?
C20A H 0.9800 . ?
O1B C2B 1.209(6) . ?
C10A C9A 1.392(4) . ?
C10A HJ 0.9300 . ?
C9A C8A 1.391(4) . ?
C9A HB 0.9300 . ?
C8A P1A 1.797(2) . ?
C7A C6A 1.385(4) . ?
C7A C2A 1.395(4) . ?
C7A HF 0.9300 . ?
C6A C5A 1.376(6) . ?
C6A HG 0.9300 . ?
C5A C4A 1.367(5) . ?
C5A HH 0.9300 . ?
C5B C4B 1.57(2) . ?
C5B H5B1 0.9600 . ?
C5B H5B2 0.9600 . ?
C5B H5B3 0.9600 . ?
C4B C2B 1.493(12) . ?
C4B H4B1 0.9700 . ?
C4B H4B2 0.9700 . ?
C6B C7B 1.43(2) . ?
C6B C2B 1.610(15) . ?
C6B H6B1 0.9700 . ?
C6B H6B2 0.9700 . ?
C7B H7B1 0.9600 . ?
C7B H7B2 0.9600 . ?
C7B H7B3 0.9600 . ?
C4A C3A 1.391(4) . ?
C4A HI 0.9300 . ?
C3B C2B 1.463(8) . ?
C3B H3B1 0.9600 . ?
C3B H3B2 0.9600 . ?
C3B H3B3 0.9600 . ?
C3A C2A 1.388(4) . ?
C3A HA 0.9300 . ?
C2A P1A 1.798(2) . ?
